data_1575395
loop_
_publ_author_name
'Li, Hao'
'Amombo Noa, Francoise M.'
'&#xc5;hl&#xe9;n, Michelle'
'Cao, Zhejian'
'Andr&#xe9;asson, Joakim'
'Cheung, Ocean'
'&#xd6;hrstr&#xf6;m, Lars'

_publ_section_title
;
 On metal-organic framework isomers, and the SF<sub>6</sub> sorption and
 fluorescence of an In and a Zr MOF with a tritopic linker.
;
_journal_issue 74
_journal_name_full 'Chemical communications (Cambridge, England)'
_journal_page_first 14129
_journal_page_last 14132
_journal_paper_doi 10.1039/d5cc02180d
_journal_volume 61
_journal_year 2025
_chemical_formula_moiety 'C18 H11 In O7, 3[C4H9NO], 1[H2O]'
_chemical_formula_sum 'C30 H40 In N3 O11'
_chemical_formula_weight 733.47
_space_group_crystal_system hexagonal
_space_group_IT_number 190
_space_group_name_Hall 'P -6c -2c'
_space_group_name_H-M_alt 'P -6 2 c'
_atom_sites_solution_hydrogens geom
_audit_creation_date 2025-07-29
_audit_creation_method
;
Olex2 1.5
(compiled 2025.07.13 svn.rb7424aed for OlexSys, GUI svn.r7311)
;
_audit_update_record
;
2025-07-31 deposited with the CCDC.	2025-08-08 downloaded from the CCDC.
;
_cell_angle_alpha 90
_cell_angle_beta 90
_cell_angle_gamma 120
_cell_formula_units_Z 6
_cell_length_a 29.0141(5)
_cell_length_b 29.0141(5)
_cell_length_c 7.21360(10)
_cell_measurement_reflns_used 7072
_cell_measurement_temperature 99.9(9)
_cell_measurement_theta_max 72.5210
_cell_measurement_theta_min 3.0250
_cell_volume 5258.97(15)
_computing_cell_refinement 'CrysAlisPro 1.171.43.144a (Rigaku OD, 2024)'
_computing_data_collection 'CrysAlisPro system (CCD 42.57a 64-bit (release 20-05-2022))'
_computing_data_reduction 'CrysAlisPro 1.171.43.144a (Rigaku OD, 2024)'
_computing_molecular_graphics 'Olex2 1.5 (Dolomanov et al., 2009)'
_computing_publication_material 'Olex2 1.5 (Dolomanov et al., 2009)'
_computing_structure_refinement 'SHELXL 2019/3 (Sheldrick, 2015)'
_computing_structure_solution 'SHELXT  (Sheldrick, 2015)'
_diffrn_ambient_environment N~2~
_diffrn_ambient_temperature 99.9(9)
_diffrn_detector 'Hybrid Pixel Array Detector'
_diffrn_detector_area_resol_mean 10.0000
_diffrn_detector_type HyPix
_diffrn_measured_fraction_theta_full 0.998
_diffrn_measured_fraction_theta_max 0.977
_diffrn_measurement_details
;
List of Runs (angles in degrees, time in seconds):

  # Type    Start    End  Width  t~exp~   \w     \q     \k     \f   Frames
#--------------------------------------------------------------------------
  1  \w    -46.00  31.00   0.50   15.95    --  -43.19  60.00 -93.00  154
  2  \w     14.00  87.00   0.50   15.95    --   43.19-116.00  53.00  146
  3  \w   -174.00-103.00   0.50   63.80    -- -104.50 -80.00 -97.00  142
  4  \w   -174.00 -96.00   0.50   63.80    -- -104.50-116.00  53.00  156
  5  \w   -132.00 -89.00   0.50   63.80    -- -104.50 -15.00 120.00   86
  6  \w   -174.00-103.00   0.50   63.80    -- -104.50 -77.00   0.00  142
  7  \w     35.00  79.00   0.50   63.80    --  108.62 -77.00  30.00   88
  8  \w     35.00  63.00   0.50   63.80    --  108.62 -67.00 -82.00   56
  9  \w   -120.00 -29.00   0.50   15.95    --  -43.19 -38.00-180.00  182
 10  \w   -120.00 -29.00   0.50   15.95    --  -43.19 -38.00 -60.00  182
 11  \w   -132.00-107.00   0.50   63.80    -- -104.50 -15.00  30.00   50
;
_diffrn_measurement_device 'four-circle diffractometer'
_diffrn_measurement_device_type 'XtaLAB Synergy R, HyPix'
_diffrn_measurement_method '\w scans'
_diffrn_orient_matrix_type 'CrysAlisPro convention (1999,Acta A55,543-557)'
_diffrn_orient_matrix_UB_11 -0.0344794000
_diffrn_orient_matrix_UB_12 -0.0421786000
_diffrn_orient_matrix_UB_13 -0.1452415000
_diffrn_orient_matrix_UB_21 -0.0290099000
_diffrn_orient_matrix_UB_22 0.0310451000
_diffrn_orient_matrix_UB_23 -0.0430007000
_diffrn_orient_matrix_UB_31 0.0415996000
_diffrn_orient_matrix_UB_32 0.0318628000
_diffrn_orient_matrix_UB_33 -0.1504796000
_diffrn_radiation_monochromator mirror
_diffrn_radiation_probe x-ray
_diffrn_radiation_type 'Cu K\a'
_diffrn_radiation_wavelength 1.54184
_diffrn_reflns_av_R_equivalents 0.0663
_diffrn_reflns_av_unetI/netI 0.0433
_diffrn_reflns_Laue_measured_fraction_full 0.998
_diffrn_reflns_Laue_measured_fraction_max 0.977
_diffrn_reflns_limit_h_max 35
_diffrn_reflns_limit_h_min -35
_diffrn_reflns_limit_k_max 35
_diffrn_reflns_limit_k_min -33
_diffrn_reflns_limit_l_max 8
_diffrn_reflns_limit_l_min -8
_diffrn_reflns_number 20893
_diffrn_reflns_point_group_measured_fraction_full 0.987
_diffrn_reflns_point_group_measured_fraction_max 0.950
_diffrn_reflns_theta_full 67.684
_diffrn_reflns_theta_max 74.888
_diffrn_reflns_theta_min 3.046
_diffrn_source 'Rotating-anode X-ray tube'
_diffrn_source_type 'PhotonJet R (Cu) X-ray Source'
_exptl_absorpt_coefficient_mu 5.886
_exptl_absorpt_correction_T_max 0.915
_exptl_absorpt_correction_T_min 0.801
_exptl_absorpt_correction_type gaussian
_exptl_absorpt_process_details
;
CrysAlisPro 1.171.43.144a (Rigaku Oxford Diffraction, 2024)
Numerical absorption correction based on gaussian integration over
a multifaceted crystal model
Empirical absorption correction using spherical harmonics,
implemented in SCALE3 ABSPACK scaling algorithm.
;
_exptl_crystal_colour 'clear light colourless'
_exptl_crystal_colour_lustre clear
_exptl_crystal_colour_modifier light
_exptl_crystal_colour_primary colourless
_exptl_crystal_density_diffrn 1.390
_exptl_crystal_description block
_exptl_crystal_F_000 2268
_exptl_crystal_size_max 0.06
_exptl_crystal_size_mid 0.036
_exptl_crystal_size_min 0.022
_refine_diff_density_max 0.603
_refine_diff_density_min -0.392
_refine_diff_density_rms 0.061
_refine_ls_abs_structure_details
;
 Refined as an inversion twin.
;
_refine_ls_abs_structure_Flack 0.25(2)
_refine_ls_extinction_method none
_refine_ls_goodness_of_fit_ref 0.980
_refine_ls_hydrogen_treatment constr
_refine_ls_matrix_type full
_refine_ls_number_parameters 139
_refine_ls_number_reflns 3721
_refine_ls_number_restraints 46
_refine_ls_restrained_S_all 0.996
_refine_ls_R_factor_all 0.0629
_refine_ls_R_factor_gt 0.0464
_refine_ls_shift/su_max 0.000
_refine_ls_shift/su_mean 0.000
_refine_ls_structure_factor_coef Fsqd
_refine_ls_weighting_details 'w=1/[\s^2^(Fo^2^)+(0.0942P)^2^] where P=(Fo^2^+2Fc^2^)/3'
_refine_ls_weighting_scheme calc
_refine_ls_wR_factor_gt 0.1299
_refine_ls_wR_factor_ref 0.1404
_reflns_Friedel_coverage 0.834
_reflns_Friedel_fraction_full 0.975
_reflns_Friedel_fraction_max 0.920
_reflns_number_gt 2580
_reflns_number_total 3721
_reflns_threshold_expression 'I > 2\s(I)'
_cod_data_source_file d5cc02180d4.cif
_cod_data_source_block 221019_11_inbttb_2_auto
_cod_depositor_comments 'Adding full bibliography for 1575390--1575396.cif.'
_cod_original_cell_volume 5259.0(2)
_cod_database_code 1575395
_shelx_shelxl_version_number 2019/3
_chemical_oxdiff_formula C30H150InN4O12
_shelx_space_group_comment
;
The symmetry employed for this shelxl refinement is uniquely defined
by the following loop, which should always be used as a source of
symmetry information in preference to the above space-group names.
They are only intended as comments.
;
_shelx_estimated_absorpt_t_max 0.881
_shelx_estimated_absorpt_t_min 0.719
_olex2_refinement_description
;
1. Twinned data refinement
 Scales: 0.75(2)
 0.25(2)
2. Fixed Uiso
 At 1.2 times of:
  All C(H) groups
 At 1.5 times of:
  All O(H,H) groups
3. Restrained distances
 C4-C3
 1.35 with sigma of 0.001
4. Rigid body (RIGU) restrains
 C3, C4, C5, C6
 with sigma for 1-2 distances of 0.004 and sigma for 1-3 distances of 0.004
 O4, C12, C13, C14
 with sigma for 1-2 distances of 0.004 and sigma for 1-3 distances of 0.004
 O1, C1, C2, C3
 with sigma for 1-2 distances of 0.004 and sigma for 1-3 distances of 0.004
5. Others
 Fixed Sof: H5A(0.25) H5B(0.25)
6.a Secondary CH2 refined with riding coordinates:
 O5(H5A,H5B)
6.b Aromatic/amide H refined with riding coordinates:
 C1(H1), C4(H4), C5(H5), C10(H10), C11(H11), C14(H14)
;
_smtbx_masks_special_details
;
A solvent mask was calculated and 1034 electrons were 
found in a volume of 3233\%A^3^ in 1 void per unit cell. 
This is consistent with the presence of 
3[C4H9NO], 1[H2O] per Asymmetric Unit 
which account for 924 electrons 
per unit cell.
;
_olex2_submission_special_instructions 'No special instructions were received'
_oxdiff_exptl_absorpt_empirical_details
;
Empirical correction (ABSPACK) includes:
- Absorption correction using spherical harmonics
- Frame scaling
;
_oxdiff_exptl_absorpt_empirical_full_max 1.554
_oxdiff_exptl_absorpt_empirical_full_min 0.679

loop_
_space_group_symop_operation_xyz
'x, y, z'
'-y, x-y, z'
'-x+y, -x, z'
'x, y, -z+1/2'
'-y, x-y, -z+1/2'
'-x+y, -x, -z+1/2'
'y, x, -z'
'x-y, -y, -z'
'-x, -x+y, -z'
'y, x, z+1/2'
'x-y, -y, z+1/2'
'-x, -x+y, z+1/2'

loop_
_atom_site_label
_atom_site_type_symbol
_atom_site_fract_x
_atom_site_fract_y
_atom_site_fract_z
_atom_site_U_iso_or_equiv
_atom_site_adp_type
_atom_site_occupancy
_atom_site_site_symmetry_order
_atom_site_calc_flag
_atom_site_refinement_flags_posn
_atom_site_refinement_flags_adp
_atom_site_refinement_flags_occupancy
_atom_site_disorder_assembly
_atom_site_disorder_group
In1 In 0.67851(2) 1.000000 0.500000 0.0526(2) Uani 1 2 d S T P . .
O1 O 0.3620(4) 0.7739(3) 0.250000 0.099(3) Uani 1 2 d S T P . .
O2 O 0.59983(18) 0.9472(2) 0.4019(6) 0.0690(14) Uani 1 1 d . . . . .
O3 O 0.75925(18) 1.0512(2) 0.5948(7) 0.0800(17) Uani 1 1 d . . . . .
O4 O 0.9894(3) 1.0913(3) 0.750000 0.086(3) Uani 1 2 d S T P . .
O5 O 0.6989(3) 1.0405(3) 0.250000 0.0655(18) Uani 1 2 d S T P . .
H5A H 0.683472 1.064188 0.250001 0.098 Uiso 0.5 2 calc R U P . .
H5B H 0.738104 1.063900 0.249999 0.098 Uiso 0.5 2 calc R U P . .
C1 C 0.3822(4) 0.7035(3) 0.250000 0.066(3) Uani 1 2 d S T P . .
H1 H 0.418861 0.729894 0.250000 0.079 Uiso 1 2 calc R U P . .
C2 C 0.3493(5) 0.7198(5) 0.250000 0.067(3) Uani 1 2 d S T P . .
C3 C 0.4165(6) 0.8109(6) 0.250000 0.096(4) Uani 1 2 d DS T P . .
C4 C 0.4433(4) 0.8326(5) 0.0912(14) 0.132(4) Uani 1 1 d D . . . .
H4 H 0.425985 0.819235 -0.024286 0.158 Uiso 1 1 calc R U . . .
C5 C 0.4925(3) 0.8715(4) 0.0934(17) 0.098(3) Uani 1 1 d . . . . .
H5 H 0.509863 0.886231 -0.021089 0.118 Uiso 1 1 calc R U . . .
C6 C 0.5192(4) 0.8912(5) 0.250000 0.069(3) Uani 1 2 d S T P . .
C7 C 0.5781(4) 0.9322(4) 0.250000 0.061(2) Uani 1 2 d S T P . .
C8 C 0.7816(4) 1.0567(5) 0.750000 0.070(3) Uani 1 2 d S T P . .
C9 C 0.8376(4) 1.0684(4) 0.750000 0.051(2) Uani 1 2 d S T P . .
C10 C 0.8645(3) 1.0721(4) 0.9292(14) 0.075(2) Uani 1 1 d . . . . .
H10 H 0.848090 1.069139 1.046073 0.090 Uiso 1 1 calc R U . . .
C11 C 0.9172(3) 1.0807(4) 0.9100(12) 0.091(3) Uani 1 1 d . . . . .
H11 H 0.936419 1.084049 1.020565 0.109 Uiso 1 1 calc R U . . .
C12 C 0.9416(4) 1.0843(5) 0.750000 0.058(3) Uani 1 2 d S T P . .
C13 C 0.9905(4) 1.0436(6) 0.750000 0.067(3) Uani 1 2 d S T P . .
C14 C 1.0466(6) 1.0538(6) 0.750000 0.086(5) Uani 1 2 d S T P . .
H14 H 1.076312 1.088902 0.750000 0.103 Uiso 1 2 calc R U P . .

loop_
_atom_site_aniso_label
_atom_site_aniso_U_11
_atom_site_aniso_U_22
_atom_site_aniso_U_33
_atom_site_aniso_U_23
_atom_site_aniso_U_13
_atom_site_aniso_U_12
In1 0.0553(3) 0.0688(4) 0.0382(3) -0.0010(3) -0.00050(14) 0.0344(2)
O1 0.080(5) 0.028(3) 0.174(9) 0.000 0.000 0.016(4)
O2 0.063(3) 0.074(3) 0.051(3) 0.001(3) -0.004(2) 0.020(2)
O3 0.048(3) 0.100(4) 0.064(3) 0.006(3) -0.017(2) 0.016(3)
O4 0.039(4) 0.045(4) 0.169(10) 0.000 0.000 0.016(3)
O5 0.090(5) 0.098(5) 0.033(3) 0.000 0.000 0.065(5)
C1 0.036(5) 0.016(4) 0.132(10) 0.000 0.000 0.002(3)
C2 0.063(6) 0.084(7) 0.072(7) 0.000 0.000 0.049(6)
C3 0.092(8) 0.089(9) 0.116(10) 0.000 0.000 0.051(7)
C4 0.046(5) 0.127(10) 0.178(10) 0.014(10) 0.009(7) 0.011(5)
C5 0.052(4) 0.112(7) 0.111(7) -0.047(7) -0.023(5) 0.026(4)
C6 0.059(6) 0.072(7) 0.076(6) 0.000 0.000 0.032(5)
C7 0.046(5) 0.067(6) 0.056(6) 0.000 0.000 0.018(5)
C8 0.049(5) 0.067(7) 0.087(8) 0.000 0.000 0.023(5)
C9 0.043(5) 0.052(5) 0.058(5) 0.000 0.000 0.024(4)
C10 0.052(4) 0.075(5) 0.106(6) -0.006(6) 0.013(4) 0.039(4)
C11 0.051(4) 0.101(6) 0.079(5) 0.023(5) -0.032(4) 0.007(4)
C12 0.084(6) 0.098(8) 0.006(3) 0.000 0.000 0.055(6)
C13 0.051(6) 0.091(7) 0.026(4) 0.000 0.000 0.012(5)
C14 0.081(8) 0.060(7) 0.145(14) 0.000 0.000 0.057(7)

loop_
_atom_type_symbol
_atom_type_description
_atom_type_scat_dispersion_real
_atom_type_scat_dispersion_imag
_atom_type_scat_source
C C 0.0181 0.0091 'International Tables Vol C Tables 4.2.6.8 and 6.1.1.4'
H H 0.0000 0.0000 'International Tables Vol C Tables 4.2.6.8 and 6.1.1.4'
In In 0.0822 5.0449 'International Tables Vol C Tables 4.2.6.8 and 6.1.1.4'
N N 0.0311 0.0180 'International Tables Vol C Tables 4.2.6.8 and 6.1.1.4'
O O 0.0492 0.0322 'International Tables Vol C Tables 4.2.6.8 and 6.1.1.4'

loop_
_exptl_crystal_face_index_h
_exptl_crystal_face_index_k
_exptl_crystal_face_index_l
_exptl_crystal_face_perp_dist
-2 1 0 0.0209
2 -1 0 0.0084
-9 14 -3 0.0182
7 6 -4 0.0198
-7 -6 3 0.0302
-12 18 0 0.0169
13 -18 0 0.0037
0 16 0 0.0156
0 -17 0 0.0109
-4 8 4 0.0298
-7 -12 0 0.0139
8 10 -1 0.0114
12 0 3 0.0253
-9 1 -4 0.0175

loop_
_geom_angle_atom_site_label_1
_geom_angle_atom_site_label_2
_geom_angle_atom_site_label_3
_geom_angle
_geom_angle_site_symmetry_1
_geom_angle_site_symmetry_3
_geom_angle_publ_flag
O2 In1 O2 89.4(3) 8_676 . ?
O2 In1 O3 177.6(2) . . ?
O2 In1 O3 93.0(2) . 8_676 ?
O2 In1 O3 177.6(3) 8_676 8_676 ?
O2 In1 O3 93.0(2) 8_676 . ?
O3 In1 O3 84.7(4) . 8_676 ?
O5 In1 O2 89.1(2) 8_676 . ?
O5 In1 O2 91.1(2) . . ?
O5 In1 O2 89.1(2) . 8_676 ?
O5 In1 O2 91.0(2) 8_676 8_676 ?
O5 In1 O3 90.9(2) . 8_676 ?
O5 In1 O3 88.9(3) . . ?
O5 In1 O3 90.9(2) 8_676 . ?
O5 In1 O3 88.9(3) 8_676 8_676 ?
O5 In1 O5 179.7(4) 8_676 . ?
C3 O1 C2 114.6(10) . . ?
C7 O2 In1 136.4(5) . . ?
C8 O3 In1 132.7(6) . . ?
C12 O4 C13 113.4(8) . . ?
In1 O5 In1 121.1(4) 4 . ?
In1 O5 H5A 107.1 . . ?
In1 O5 H5A 107.1 4 . ?
In1 O5 H5B 107.1 4 . ?
In1 O5 H5B 107.1 . . ?
H5A O5 H5B 106.8 . . ?
C2 C1 H1 116.6 . . ?
C2 C1 H1 116.6 3_565 . ?
C2 C1 C2 126.8(12) . 3_565 ?
C1 C2 O1 126.1(11) . . ?
C1 C2 O1 120.7(9) 2_665 . ?
C1 C2 C1 113.2(12) . 2_665 ?
C4 C3 O1 121.6(8) 4 . ?
C4 C3 O1 121.6(8) . . ?
C4 C3 C4 116.1(17) . 4 ?
C3 C4 H4 119.4 . . ?
C5 C4 C3 121.3(14) . . ?
C5 C4 H4 119.4 . . ?
C4 C5 H5 118.9 . . ?
C4 C5 C6 122.2(12) . . ?
C6 C5 H5 118.9 . . ?
C5 C6 C5 116.8(14) . 4 ?
C5 C6 C7 121.6(7) 4 . ?
C5 C6 C7 121.6(7) . . ?
O2 C7 O2 125.9(9) 4 . ?
O2 C7 C6 117.0(5) . . ?
O2 C7 C6 117.0(5) 4 . ?
O3 C8 O3 124.8(10) 4_556 . ?
O3 C8 C9 117.6(5) . . ?
O3 C8 C9 117.6(5) 4_556 . ?
C8 C9 C10 119.4(4) . . ?
C8 C9 C10 119.4(4) . 4_556 ?
C10 C9 C10 121.0(8) 4_556 . ?
C9 C10 H10 123.0 . . ?
C11 C10 C9 113.9(8) . . ?
C11 C10 H10 123.0 . . ?
C10 C11 H11 117.3 . . ?
C12 C11 C10 125.4(8) . . ?
C12 C11 H11 117.3 . . ?
O4 C12 C11 119.8(5) . . ?
O4 C12 C11 119.8(5) . 4_556 ?
C11 C12 C11 120.4(10) . 4_556 ?
O4 C13 C14 111.3(9) . . ?
C14 C13 O4 125.6(12) 2_765 . ?
C14 C13 C14 123.0(15) 2_765 . ?
C13 C14 C13 117.0(15) 3_675 . ?
C13 C14 H14 121.5 . . ?
C13 C14 H14 121.5 3_675 . ?

loop_
_geom_bond_atom_site_label_1
_geom_bond_atom_site_label_2
_geom_bond_distance
_geom_bond_site_symmetry_2
_geom_bond_publ_flag
In1 O2 2.136(5) 8_676 ?
In1 O2 2.136(5) . ?
In1 O3 2.164(4) 8_676 ?
In1 O3 2.164(4) . ?
In1 O5 2.071(4) . ?
In1 O5 2.071(4) 8_676 ?
O1 C2 1.421(14) . ?
O1 C3 1.400(17) . ?
O2 C7 1.230(6) . ?
O3 C8 1.263(7) . ?
O4 C12 1.297(12) . ?
O4 C13 1.399(18) . ?
O5 H5A 0.9900 . ?
O5 H5B 0.9900 . ?
C1 H1 0.9500 . ?
C1 C2 1.392(15) 3_565 ?
C1 C2 1.261(14) . ?
C3 C4 1.3499(14) 4 ?
C3 C4 1.3498(14) . ?
C4 H4 0.9500 . ?
C4 C5 1.305(13) . ?
C5 H5 0.9500 . ?
C5 C6 1.326(11) . ?
C6 C7 1.518(15) . ?
C8 C9 1.484(13) . ?
C9 C10 1.485(11) . ?
C9 C10 1.485(11) 4_556 ?
C10 H10 0.9500 . ?
C10 C11 1.429(12) . ?
C11 H11 0.9500 . ?
C11 C12 1.330(11) . ?
C13 C14 1.388(15) 2_765 ?
C13 C14 1.504(17) . ?
C14 H14 0.9500 . ?

loop_
_geom_torsion_atom_site_label_1
_geom_torsion_atom_site_label_2
_geom_torsion_atom_site_label_3
_geom_torsion_atom_site_label_4
_geom_torsion
_geom_torsion_site_symmetry_1
_geom_torsion_site_symmetry_2
_geom_torsion_site_symmetry_3
_geom_torsion_site_symmetry_4
_geom_torsion_publ_flag
In1 O2 C7 O2 -2(2) . . . 4 ?
In1 O2 C7 C6 177.9(7) . . . . ?
In1 O3 C8 O3 -33.4(18) . . . 4_556 ?
In1 O3 C8 C9 144.2(7) . . . . ?
O1 C3 C4 C5 171.9(13) . . . . ?
O3 C8 C9 C10 -1.2(15) . . . 4_556 ?
O3 C8 C9 C10 -176.6(9) . . . . ?
O3 C8 C9 C10 1.2(15) 4_556 . . . ?
O3 C8 C9 C10 176.6(9) 4_556 . . 4_556 ?
O4 C13 C14 C13 180.0 . . . 3_675 ?
C2 O1 C3 C4 -94.9(14) . . . 4 ?
C2 O1 C3 C4 94.9(14) . . . . ?
C2 C1 C2 O1 180.0 3_565 . . . ?
C2 C1 C2 C1 0.0 3_565 . . 2_665 ?
C3 O1 C2 C1 0.0 . . . . ?
C3 O1 C2 C1 180.0 . . . 2_665 ?
C3 C4 C5 C6 1(2) . . . . ?
C4 C3 C4 C5 1(3) 4 . . . ?
C4 C5 C6 C5 -4(2) . . . 4 ?
C4 C5 C6 C7 173.0(12) . . . . ?
C5 C6 C7 O2 178.3(11) 4 . . 4 ?
C5 C6 C7 O2 -1.8(18) 4 . . . ?
C5 C6 C7 O2 -178.3(11) . . . . ?
C5 C6 C7 O2 1.8(18) . . . 4 ?
C8 C9 C10 C11 176.8(10) . . . . ?
C9 C10 C11 C12 -1.1(15) . . . . ?
C10 C9 C10 C11 1.4(15) 4_556 . . . ?
C10 C11 C12 O4 -178.8(10) . . . . ?
C10 C11 C12 C11 1(2) . . . 4_556 ?
C12 O4 C13 C14 0.0 . . . 2_765 ?
C12 O4 C13 C14 180.0 . . . . ?
C13 O4 C12 C11 89.9(10) . . . . ?
C13 O4 C12 C11 -89.9(10) . . . 4_556 ?
C14 C13 C14 C13 0.0 2_765 . . 3_675 ?

loop_
_twin_individual_id
_twin_individual_mass_fraction_refined
1 0.75(2)
2 0.25(2)

loop_
_exptl_oxdiff_crystal_face_indexfrac_h
_exptl_oxdiff_crystal_face_indexfrac_k
_exptl_oxdiff_crystal_face_indexfrac_l
_exptl_oxdiff_crystal_face_x
_exptl_oxdiff_crystal_face_y
_exptl_oxdiff_crystal_face_z
-1.9978 1.0001 0.0003 0.0267 0.0890 -0.0513
1.9978 -1.0001 -0.0003 -0.0267 -0.0890 0.0513
-8.5579 13.5405 -3.2142 0.1908 0.8068 0.5591
6.5207 5.9770 -3.5017 0.0317 0.1470 0.9886
-6.8291 -5.7497 3.4811 -0.0276 -0.1301 -0.9911
-12.3183 18.4762 0.1989 -0.3835 0.9224 0.0463
12.8380 -18.2768 -0.3817 0.3837 -0.9234 0.0092
-0.0550 16.3362 -0.0977 -0.6729 0.5130 0.5329
0.3901 -16.5038 -0.0206 0.6857 -0.5228 -0.5065
-4.1453 8.2998 4.2045 -0.8178 0.1971 -0.5407
-6.7991 -11.8109 0.0437 0.7262 -0.1713 -0.6657
7.9967 10.3451 -1.0072 -0.5658 0.1325 0.8138
11.9673 0.1581 3.1575 -0.8779 -0.4780 0.0277
-8.7367 1.0225 -4.0367 0.8444 0.4588 0.2766

loop_
_smtbx_masks_void_nr
_smtbx_masks_void_average_x
_smtbx_masks_void_average_y
_smtbx_masks_void_average_z
_smtbx_masks_void_volume
_smtbx_masks_void_count_electrons
_smtbx_masks_void_content
1 0.495 0.001 -0.382 3232.6 1034.3 '18 C4H9NO,6 H2O'
